data_2219793
loop_
_publ_author_name
'Klatt, Kristina'
'N\"ather, Christian'
'Tuczek, Felix'

_publ_section_title
;[Bis(diphenylphosphino)methane-\k^2^<i>P</i>,<i>P</i>'][bis(diphenylphosphinomethyl)diethoxysilane-\k^2^<i>P</i>,<i>P</i>']bis(dinitrogen)molybdenum(0)
 benzene 0.7-solvate
;
_journal_coeditor_code BT2807
_journal_issue 11
_journal_name_full 'Acta Crystallographica Section E'
_journal_page_first m1382
_journal_paper_doi 10.1107/S1600536808032364
_journal_volume 64
_journal_year 2008
_chemical_formula_iupac '[Mo (C25 H22 P2) (C30 H34 O2 P2 Si) (N2)2], 0.7C6 H6'
_chemical_formula_moiety 'C55 H56 Mo N4 O2 P4 Si, 0.7(C6 H6)'
_chemical_formula_sum 'C59.2 H60.2 Mo N4 O2 P4 Si'
_chemical_formula_weight 1107.62
_chemical_name_systematic
'[Bis(diphenylphosphino)methane-\k^2^P,P'][bis(diphenylphosphinomethyl)diethoxysilane-\k^2^P,P']bis(dinitrogen)molybdenum(0) benzene 0.7-solvate'
_space_group_IT_number 15
_symmetry_cell_setting monoclinic
_symmetry_space_group_name_Hall '-C 2yc'
_symmetry_space_group_name_H-M 'C 1 2/c 1'
_atom_sites_solution_hydrogens geom
_atom_sites_solution_primary direct
_atom_sites_solution_secondary difmap
_audit_creation_method SHELXL-97
_cell_angle_alpha 90.00
_cell_angle_beta 96.114(8)
_cell_angle_gamma 90.00
_cell_formula_units_Z 8
_cell_length_a 26.3512(19)
_cell_length_b 18.2414(8)
_cell_length_c 24.3498(15)
_cell_measurement_reflns_used 8000
_cell_measurement_temperature 220(2)
_cell_measurement_theta_max 26
_cell_measurement_theta_min 2
_cell_volume 11638.0(12)
_computing_cell_refinement 'IPDS Program Package (Stoe & Cie, 1998)'
_computing_data_collection 'IPDS Program Package (Stoe & Cie, 1998)'
_computing_data_reduction 'IPDS Program Package (Stoe & Cie, 1998)'
_computing_molecular_graphics 'XP in SHELXTL (Sheldrick, 2008)'
_computing_publication_material 'CIFTAB in SHELXTL (Sheldrick, 2008)'
_computing_structure_refinement 'SHELXL97 (Sheldrick, 2008)'
_computing_structure_solution 'SHELXS97 (Sheldrick, 2008)'
_diffrn_ambient_temperature 220(2)
_diffrn_measured_fraction_theta_full 0.959
_diffrn_measured_fraction_theta_max 0.959
_diffrn_measurement_device_type 'Stoe IPDS-I'
_diffrn_measurement_method \f
_diffrn_radiation_monochromator graphite
_diffrn_radiation_source 'fine-focus sealed tube'
_diffrn_radiation_type MoK\a
_diffrn_radiation_wavelength 0.71073
_diffrn_reflns_av_R_equivalents 0.0741
_diffrn_reflns_av_sigmaI/netI 0.0463
_diffrn_reflns_limit_h_max 32
_diffrn_reflns_limit_h_min -32
_diffrn_reflns_limit_k_max 22
_diffrn_reflns_limit_k_min -22
_diffrn_reflns_limit_l_max 29
_diffrn_reflns_limit_l_min -29
_diffrn_reflns_number 45011
_diffrn_reflns_theta_full 26.02
_diffrn_reflns_theta_max 26.02
_diffrn_reflns_theta_min 2.39
_diffrn_standards_decay_% 0
_diffrn_standards_interval_time 0
_diffrn_standards_number 0
_exptl_absorpt_coefficient_mu 0.400
_exptl_absorpt_correction_T_max 0.9664
_exptl_absorpt_correction_T_min 0.8635
_exptl_absorpt_correction_type numerical
_exptl_absorpt_process_details '(X-SHAPE; Stoe & Cie, 1998)'
_exptl_crystal_colour red
_exptl_crystal_density_diffrn 1.264
_exptl_crystal_density_method 'not measured'
_exptl_crystal_description block
_exptl_crystal_F_000 4603
_exptl_crystal_size_max 0.12
_exptl_crystal_size_mid 0.10
_exptl_crystal_size_min 0.06
_refine_diff_density_max 0.860
_refine_diff_density_min -0.708
_refine_ls_extinction_coef 0.00028(7)
_refine_ls_extinction_expression Fc^*^=kFc[1+0.001xFc^2^\l^3^/sin(2\q)]^-1/4^
_refine_ls_extinction_method 'SHELXL97 (Sheldrick, 2008)'
_refine_ls_goodness_of_fit_ref 1.090
_refine_ls_hydrogen_treatment constr
_refine_ls_matrix_type full
_refine_ls_number_parameters 667
_refine_ls_number_reflns 11012
_refine_ls_number_restraints 20
_refine_ls_restrained_S_all 1.091
_refine_ls_R_factor_all 0.0801
_refine_ls_R_factor_gt 0.0603
_refine_ls_shift/su_max 0.001
_refine_ls_shift/su_mean 0.000
_refine_ls_structure_factor_coef Fsqd
_refine_ls_weighting_details 'calc w=1/[\s^2^(Fo^2^)+(0.0347P)^2^+93.4691P] where P=(Fo^2^+2Fc^2^)/3'
_refine_ls_weighting_scheme calc
_refine_ls_wR_factor_gt 0.1342
_refine_ls_wR_factor_ref 0.1444
_reflns_number_gt 8579
_reflns_number_total 11012
_reflns_threshold_expression I>2\s(I)
_cod_data_source_file bt2807.cif
_cod_data_source_block I
_cod_original_sg_symbol_H-M 'C 2/c'
_cod_original_formula_sum 'C59.20 H60.20 Mo N4 O2 P4 Si'
_cod_database_code 2219793
_cod_database_fobs_code 2219793

loop_
_symmetry_equiv_pos_as_xyz
'x, y, z'
'-x, y, -z+1/2'
'x+1/2, y+1/2, z'
'-x+1/2, y+1/2, -z+1/2'
'-x, -y, -z'
'x, -y, z-1/2'
'-x+1/2, -y+1/2, -z'
'x+1/2, -y+1/2, z-1/2'

loop_
_atom_site_type_symbol
_atom_site_label
_atom_site_fract_x
_atom_site_fract_y
_atom_site_fract_z
_atom_site_U_iso_or_equiv
_atom_site_adp_type
_atom_site_calc_flag
_atom_site_refinement_flags
_atom_site_occupancy
_atom_site_disorder_assembly
_atom_site_disorder_group
Mo Mo1 0.207010(13) 0.503577(18) 0.586610(14) 0.01918(12) Uani d . 1 . .
N N1 0.20784(14) 0.3935(2) 0.57550(15) 0.0266(8) Uani d . 1 . .
N N2 0.20844(17) 0.3324(2) 0.56985(19) 0.0409(10) Uani d . 1 . .
N N3 0.20929(15) 0.6111(2) 0.60433(15) 0.0281(8) Uani d . 1 . .
N N4 0.21203(19) 0.6703(2) 0.61769(18) 0.0435(11) Uani d . 1 . .
C C1 0.33665(18) 0.5687(2) 0.62864(19) 0.0307(10) Uani d . 1 . .
H H1A 0.3279 0.6202 0.6211 0.037 Uiso calc R 1 . .
H H1B 0.3724 0.5627 0.6218 0.037 Uiso calc R 1 . .
P P1 0.29814(4) 0.51381(6) 0.57620(5) 0.0236(2) Uani d . 1 . .
C C2 0.26745(18) 0.5533(2) 0.72242(18) 0.0292(10) Uani d . 1 . .
H H2A 0.2689 0.5438 0.7622 0.035 Uiso calc R 1 . .
H H2B 0.2536 0.6029 0.7161 0.035 Uiso calc R 1 . .
P P2 0.22134(4) 0.48876(6) 0.68709(4) 0.0231(2) Uani d . 1 . .
O O1 0.36655(13) 0.48060(19) 0.72215(14) 0.0403(8) Uani d . 1 . .
C C3 0.3749(2) 0.4511(3) 0.7766(2) 0.0476(14) Uani d . 1 . .
H H3A 0.3443 0.4250 0.7855 0.057 Uiso calc R 1 . .
H H3B 0.3819 0.4909 0.8034 0.057 Uiso calc R 1 . .
C C4 0.4189(3) 0.4000(5) 0.7801(4) 0.088(3) Uani d . 1 . .
H H4A 0.4245 0.3799 0.8171 0.132 Uiso calc R 1 . .
H H4B 0.4491 0.4262 0.7717 0.132 Uiso calc R 1 . .
H H4C 0.4117 0.3606 0.7537 0.132 Uiso calc R 1 . .
O O2 0.36327(16) 0.6223(2) 0.73739(17) 0.0531(11) Uani d D 1 . .
C C5 0.3407(4) 0.6891(4) 0.7495(4) 0.054(2) Uani d PD 0.70 A 1
H H5A 0.3096 0.6781 0.7666 0.065 Uiso calc PR 0.70 A 1
H H5B 0.3303 0.7139 0.7144 0.065 Uiso calc PR 0.70 A 1
C C6 0.3701(6) 0.7400(6) 0.7846(6) 0.095(5) Uani d PD 0.70 A 1
H H6A 0.3499 0.7836 0.7892 0.143 Uiso calc PR 0.70 A 1
H H6B 0.4006 0.7533 0.7679 0.143 Uiso calc PR 0.70 A 1
H H6C 0.3796 0.7175 0.8203 0.143 Uiso calc PR 0.70 A 1
C C5' 0.3630(16) 0.6733(17) 0.7787(13) 0.134(15) Uiso d PD 0.30 A 2
H H5C 0.3746 0.6515 0.8147 0.161 Uiso calc PR 0.30 A 2
H H5D 0.3287 0.6933 0.7801 0.161 Uiso calc PR 0.30 A 2
C C6' 0.3982(12) 0.7304(17) 0.7648(15) 0.087(10) Uiso d PD 0.30 A 2
H H6D 0.3981 0.7702 0.7912 0.130 Uiso calc PR 0.30 A 2
H H6E 0.3874 0.7488 0.7280 0.130 Uiso calc PR 0.30 A 2
H H6F 0.4323 0.7103 0.7658 0.130 Uiso calc PR 0.30 A 2
Si Si1 0.33400(5) 0.55386(7) 0.70401(5) 0.0304(3) Uani d . 1 A .
C C11 0.31535(17) 0.5657(2) 0.51541(19) 0.0291(10) Uani d . 1 . .
C C12 0.28563(19) 0.6258(2) 0.49781(19) 0.0333(10) Uani d . 1 . .
H H12 0.2574 0.6383 0.5165 0.040 Uiso calc R 1 . .
C C13 0.2968(2) 0.6678(3) 0.4532(2) 0.0422(13) Uani d . 1 . .
H H13 0.2762 0.7083 0.4419 0.051 Uiso calc R 1 . .
C C14 0.3382(2) 0.6502(3) 0.4252(2) 0.0530(16) Uani d . 1 . .
H H14 0.3458 0.6785 0.3949 0.064 Uiso calc R 1 . .
C C15 0.3680(2) 0.5910(4) 0.4422(3) 0.0596(17) Uani d . 1 . .
H H15 0.3961 0.5789 0.4232 0.072 Uiso calc R 1 . .
C C16 0.3571(2) 0.5483(3) 0.4872(2) 0.0439(13) Uani d . 1 . .
H H16 0.3779 0.5079 0.4983 0.053 Uiso calc R 1 . .
C C21 0.33546(17) 0.4297(2) 0.56971(19) 0.0292(10) Uani d . 1 . .
C C22 0.31851(19) 0.3805(3) 0.5279(2) 0.0350(11) Uani d . 1 . .
H H22 0.2888 0.3915 0.5045 0.042 Uiso calc R 1 . .
C C23 0.3442(2) 0.3162(3) 0.5200(3) 0.0484(14) Uani d . 1 . .
H H23 0.3327 0.2848 0.4907 0.058 Uiso calc R 1 . .
C C24 0.3870(2) 0.2981(3) 0.5553(3) 0.0576(17) Uani d . 1 . .
H H24 0.4043 0.2539 0.5505 0.069 Uiso calc R 1 . .
C C25 0.4040(2) 0.3454(4) 0.5973(3) 0.0605(17) Uani d . 1 . .
H H25 0.4332 0.3333 0.6213 0.073 Uiso calc R 1 . .
C C26 0.3785(2) 0.4110(3) 0.6048(2) 0.0439(13) Uani d . 1 . .
H H26 0.3906 0.4428 0.6336 0.053 Uiso calc R 1 . .
C C31 0.24594(17) 0.4021(2) 0.71857(18) 0.0265(9) Uani d . 1 . .
C C32 0.27744(18) 0.3571(2) 0.69038(19) 0.0309(10) Uani d . 1 . .
H H32 0.2837 0.3693 0.6542 0.037 Uiso calc R 1 . .
C C33 0.2996(2) 0.2948(3) 0.7148(2) 0.0381(12) Uani d . 1 . .
H H33 0.3209 0.2655 0.6953 0.046 Uiso calc R 1 . .
C C34 0.2904(2) 0.2757(3) 0.7676(2) 0.0391(12) Uani d . 1 . .
H H34 0.3054 0.2331 0.7840 0.047 Uiso calc R 1 . .
C C35 0.25930(19) 0.3190(3) 0.7965(2) 0.0372(11) Uani d . 1 . .
H H35 0.2530 0.3057 0.8325 0.045 Uiso calc R 1 . .
C C36 0.23744(18) 0.3820(3) 0.77250(19) 0.0312(10) Uani d . 1 . .
H H36 0.2167 0.4115 0.7925 0.037 Uiso calc R 1 . .
C C41 0.16564(17) 0.5045(3) 0.72604(17) 0.0294(9) Uani d . 1 . .
C C42 0.12474(18) 0.4561(3) 0.7184(2) 0.0356(11) Uani d . 1 . .
H H42 0.1268 0.4150 0.6955 0.043 Uiso calc R 1 . .
C C43 0.0808(2) 0.4678(4) 0.7441(2) 0.0500(14) Uani d . 1 . .
H H43 0.0538 0.4339 0.7389 0.060 Uiso calc R 1 . .
C C44 0.0762(2) 0.5281(4) 0.7768(2) 0.0552(16) Uani d . 1 . .
H H44 0.0460 0.5365 0.7931 0.066 Uiso calc R 1 . .
C C45 0.1165(2) 0.5762(3) 0.7855(2) 0.0514(15) Uani d . 1 . .
H H45 0.1139 0.6172 0.8085 0.062 Uiso calc R 1 . .
C C46 0.1610(2) 0.5647(3) 0.7607(2) 0.0390(12) Uani d . 1 . .
H H46 0.1882 0.5979 0.7672 0.047 Uiso calc R 1 . .
P P3 0.17645(4) 0.51372(6) 0.48719(4) 0.0226(2) Uani d . 1 . .
P P4 0.11254(4) 0.50224(6) 0.56937(4) 0.0252(2) Uani d . 1 . .
C C51 0.11108(16) 0.4821(2) 0.49459(17) 0.0274(9) Uani d . 1 . .
H H51A 0.1065 0.4298 0.4864 0.033 Uiso calc R 1 . .
H H51B 0.0851 0.5108 0.4721 0.033 Uiso calc R 1 . .
C C61 0.20347(17) 0.4523(2) 0.43829(18) 0.0272(9) Uani d . 1 . .
C C62 0.24413(17) 0.4761(3) 0.41067(18) 0.0302(10) Uani d . 1 . .
H H62 0.2532 0.5260 0.4116 0.036 Uiso calc R 1 . .
C C63 0.2713(2) 0.4266(3) 0.3818(2) 0.0404(12) Uani d . 1 . .
H H63 0.2987 0.4433 0.3634 0.048 Uiso calc R 1 . .
C C64 0.2586(2) 0.3531(3) 0.3798(2) 0.0480(14) Uani d . 1 . .
H H64 0.2773 0.3201 0.3602 0.058 Uiso calc R 1 . .
C C65 0.2184(2) 0.3286(3) 0.4065(2) 0.0467(14) Uani d . 1 . .
H H65 0.2096 0.2787 0.4052 0.056 Uiso calc R 1 . .
C C66 0.1908(2) 0.3778(3) 0.4357(2) 0.0354(11) Uani d . 1 . .
H H66 0.1633 0.3606 0.4537 0.042 Uiso calc R 1 . .
C C71 0.16255(16) 0.5969(2) 0.44540(18) 0.0257(9) Uani d . 1 . .
C C72 0.15542(19) 0.6634(3) 0.4722(2) 0.0348(11) Uani d . 1 . .
H H72 0.1609 0.6658 0.5110 0.042 Uiso calc R 1 . .
C C73 0.1404(2) 0.7256(3) 0.4423(2) 0.0408(12) Uani d . 1 . .
H H73 0.1352 0.7697 0.4608 0.049 Uiso calc R 1 . .
C C74 0.13310(19) 0.7233(3) 0.3856(2) 0.0372(11) Uani d . 1 . .
H H74 0.1233 0.7658 0.3654 0.045 Uiso calc R 1 . .
C C75 0.14024(19) 0.6582(3) 0.3584(2) 0.0351(11) Uani d . 1 . .
H H75 0.1356 0.6566 0.3196 0.042 Uiso calc R 1 . .
C C76 0.15416(18) 0.5953(3) 0.38808(18) 0.0299(10) Uani d . 1 . .
H H76 0.1580 0.5509 0.3693 0.036 Uiso calc R 1 . .
C C81 0.06569(17) 0.4360(3) 0.58982(19) 0.0326(10) Uani d . 1 . .
C C82 0.0772(2) 0.3616(3) 0.5871(2) 0.0448(13) Uani d . 1 . .
H H82 0.1083 0.3471 0.5747 0.054 Uiso calc R 1 . .
C C83 0.0437(2) 0.3082(3) 0.6025(3) 0.0584(17) Uani d . 1 . .
H H83 0.0518 0.2582 0.6001 0.070 Uiso calc R 1 . .
C C84 -0.0016(2) 0.3297(4) 0.6215(3) 0.064(2) Uani d . 1 . .
H H84 -0.0244 0.2941 0.6323 0.077 Uiso calc R 1 . .
C C85 -0.0137(2) 0.4024(4) 0.6247(3) 0.0606(18) Uani d . 1 . .
H H85 -0.0447 0.4163 0.6376 0.073 Uiso calc R 1 . .
C C86 0.01936(18) 0.4561(3) 0.6091(2) 0.0445(13) Uani d . 1 . .
H H86 0.0107 0.5059 0.6115 0.053 Uiso calc R 1 . .
C C91 0.07932(18) 0.5888(3) 0.5757(2) 0.0341(11) Uani d . 1 . .
C C92 0.0885(2) 0.6268(3) 0.6251(2) 0.0465(14) Uani d . 1 . .
H H92 0.1111 0.6068 0.6536 0.056 Uiso calc R 1 . .
C C93 0.0654(3) 0.6931(4) 0.6335(3) 0.0633(19) Uani d . 1 . .
H H93 0.0715 0.7170 0.6678 0.076 Uiso calc R 1 . .
C C94 0.0333(3) 0.7241(4) 0.5917(3) 0.075(2) Uani d . 1 . .
H H94 0.0183 0.7700 0.5968 0.090 Uiso calc R 1 . .
C C95 0.0233(3) 0.6878(4) 0.5423(3) 0.077(2) Uani d . 1 . .
H H95 0.0010 0.7086 0.5137 0.092 Uiso calc R 1 . .
C C96 0.0458(2) 0.6207(4) 0.5345(2) 0.0547(16) Uani d . 1 . .
H H96 0.0383 0.5961 0.5007 0.066 Uiso calc R 1 . .
C C101 0.4698(5) 0.6214(8) 0.5784(6) 0.104(5) Uani d PD 0.70 . .
H H101 0.4360 0.6371 0.5695 0.125 Uiso calc PR 0.70 . .
C C102 0.4863(4) 0.6103(7) 0.6313(6) 0.102(5) Uani d PD 0.70 . .
H H102 0.4639 0.6136 0.6587 0.122 Uiso calc PR 0.70 . .
C C103 0.5348(5) 0.5946(7) 0.6440(7) 0.115(5) Uani d PD 0.70 . .
H H103 0.5472 0.5841 0.6808 0.138 Uiso calc PR 0.70 . .
C C104 0.5668(5) 0.5936(8) 0.6041(8) 0.123(7) Uani d PD 0.70 . .
H H104 0.6020 0.5876 0.6137 0.148 Uiso calc PR 0.70 . .
C C105 0.5483(6) 0.6012(8) 0.5501(7) 0.129(7) Uani d PD 0.70 . .
H H105 0.5704 0.5992 0.5223 0.155 Uiso calc PR 0.70 . .
C C106 0.4987(5) 0.6113(10) 0.5373(7) 0.121(6) Uani d PD 0.70 . .
H H106 0.4843 0.6114 0.5003 0.146 Uiso calc PR 0.70 . .

loop_
_atom_site_aniso_label
_atom_site_aniso_U_11
_atom_site_aniso_U_22
_atom_site_aniso_U_33
_atom_site_aniso_U_12
_atom_site_aniso_U_13
_atom_site_aniso_U_23
Mo1 0.02565(19) 0.01740(18) 0.01462(19) -0.00022(14) 0.00270(12) -0.00092(12)
N1 0.030(2) 0.030(2) 0.020(2) -0.0030(15) 0.0036(15) -0.0013(14)
N2 0.055(3) 0.0183(19) 0.049(3) -0.0003(17) 0.003(2) -0.0048(17)
N3 0.040(2) 0.0262(19) 0.0179(19) 0.0019(16) 0.0007(16) 0.0026(14)
N4 0.074(3) 0.022(2) 0.033(2) -0.0018(19) -0.003(2) -0.0049(16)
C1 0.033(2) 0.029(2) 0.030(3) -0.0038(18) 0.0031(19) 0.0028(18)
P1 0.0267(5) 0.0229(5) 0.0210(6) -0.0021(4) 0.0018(4) 0.0004(4)
C2 0.042(3) 0.028(2) 0.017(2) 0.0002(19) 0.0041(18) -0.0021(16)
P2 0.0303(5) 0.0231(5) 0.0159(5) 0.0018(4) 0.0022(4) 0.0004(4)
O1 0.0431(19) 0.045(2) 0.033(2) 0.0044(16) 0.0015(15) 0.0067(15)
C3 0.044(3) 0.059(3) 0.036(3) 0.003(3) -0.009(2) 0.008(3)
C4 0.084(6) 0.095(6) 0.081(6) 0.037(5) -0.007(4) 0.029(5)
O2 0.055(2) 0.049(2) 0.052(3) -0.0136(19) -0.0077(19) -0.0190(19)
C5 0.094(7) 0.030(4) 0.036(5) -0.014(4) -0.004(5) -0.004(3)
C6 0.132(12) 0.045(6) 0.099(10) -0.003(7) -0.033(9) -0.033(6)
Si1 0.0339(7) 0.0310(6) 0.0252(7) -0.0036(5) -0.0027(5) -0.0028(5)
C11 0.034(2) 0.031(2) 0.021(2) -0.0069(18) 0.0018(18) -0.0018(17)
C12 0.045(3) 0.028(2) 0.025(3) -0.007(2) -0.002(2) 0.0024(18)
C13 0.057(3) 0.033(3) 0.035(3) -0.013(2) -0.003(2) 0.010(2)
C14 0.060(4) 0.063(4) 0.036(3) -0.020(3) 0.007(3) 0.023(3)
C15 0.056(4) 0.086(5) 0.041(4) -0.003(3) 0.023(3) 0.018(3)
C16 0.041(3) 0.058(3) 0.034(3) -0.001(2) 0.012(2) 0.010(2)
C21 0.030(2) 0.032(2) 0.026(3) 0.0004(18) 0.0064(18) 0.0049(18)
C22 0.037(3) 0.030(2) 0.039(3) 0.0019(19) 0.008(2) -0.003(2)
C23 0.057(4) 0.033(3) 0.057(4) 0.003(2) 0.014(3) -0.012(2)
C24 0.052(4) 0.043(3) 0.079(5) 0.019(3) 0.011(3) -0.005(3)
C25 0.053(4) 0.061(4) 0.065(4) 0.027(3) -0.002(3) -0.003(3)
C26 0.038(3) 0.052(3) 0.041(3) 0.012(2) -0.003(2) -0.006(2)
C31 0.031(2) 0.028(2) 0.020(2) -0.0023(17) 0.0001(17) 0.0026(17)
C32 0.041(3) 0.031(2) 0.021(2) 0.0034(19) 0.0008(19) 0.0029(17)
C33 0.047(3) 0.027(2) 0.040(3) 0.008(2) 0.001(2) -0.002(2)
C34 0.053(3) 0.028(2) 0.035(3) 0.004(2) -0.003(2) 0.011(2)
C35 0.045(3) 0.042(3) 0.024(3) 0.002(2) 0.004(2) 0.014(2)
C36 0.038(3) 0.035(2) 0.021(2) 0.0049(19) 0.0057(19) 0.0072(18)
C41 0.038(2) 0.036(2) 0.015(2) 0.009(2) 0.0063(17) 0.0042(18)
C42 0.037(3) 0.046(3) 0.024(3) 0.003(2) 0.001(2) 0.005(2)
C43 0.038(3) 0.072(4) 0.041(3) 0.004(3) 0.007(2) 0.018(3)
C44 0.045(3) 0.084(5) 0.040(4) 0.020(3) 0.020(3) 0.005(3)
C45 0.056(4) 0.060(4) 0.040(3) 0.019(3) 0.017(3) -0.005(3)
C46 0.043(3) 0.045(3) 0.030(3) 0.008(2) 0.007(2) -0.002(2)
P3 0.0301(5) 0.0218(5) 0.0161(5) -0.0007(4) 0.0033(4) -0.0019(4)
P4 0.0267(5) 0.0284(5) 0.0205(6) -0.0004(5) 0.0031(4) 0.0003(4)
C51 0.029(2) 0.034(2) 0.019(2) -0.0031(18) 0.0037(17) -0.0031(17)
C61 0.039(2) 0.025(2) 0.017(2) 0.0018(18) -0.0016(18) -0.0010(16)
C62 0.034(2) 0.035(2) 0.022(2) 0.0029(18) 0.0018(18) 0.0007(17)
C63 0.044(3) 0.053(3) 0.026(3) 0.009(2) 0.009(2) -0.004(2)
C64 0.065(4) 0.047(3) 0.034(3) 0.016(3) 0.014(3) -0.011(2)
C65 0.076(4) 0.027(2) 0.038(3) 0.005(2) 0.010(3) -0.008(2)
C66 0.052(3) 0.030(2) 0.025(3) -0.001(2) 0.007(2) -0.0047(18)
C71 0.028(2) 0.027(2) 0.022(2) -0.0008(17) 0.0009(17) 0.0008(17)
C72 0.043(3) 0.031(2) 0.028(3) 0.002(2) -0.005(2) -0.0050(19)
C73 0.050(3) 0.026(2) 0.044(3) 0.001(2) -0.006(2) -0.004(2)
C74 0.043(3) 0.030(2) 0.036(3) -0.004(2) -0.005(2) 0.010(2)
C75 0.039(3) 0.037(3) 0.028(3) 0.000(2) 0.003(2) 0.009(2)
C76 0.037(2) 0.033(2) 0.019(2) 0.0016(19) 0.0038(18) 0.0018(17)
C81 0.029(2) 0.045(3) 0.023(3) -0.009(2) 0.0001(18) 0.0031(19)
C82 0.035(3) 0.046(3) 0.053(4) -0.009(2) 0.003(2) 0.011(2)
C83 0.053(4) 0.049(3) 0.071(5) -0.016(3) -0.005(3) 0.019(3)
C84 0.043(3) 0.087(5) 0.062(4) -0.029(3) -0.001(3) 0.026(4)
C85 0.035(3) 0.096(5) 0.051(4) -0.017(3) 0.010(3) 0.006(3)
C86 0.029(3) 0.068(4) 0.037(3) -0.006(2) 0.007(2) 0.001(3)
C91 0.033(2) 0.043(3) 0.026(3) 0.006(2) 0.0038(19) 0.002(2)
C92 0.051(3) 0.052(3) 0.035(3) 0.019(3) -0.001(2) -0.008(2)
C93 0.072(4) 0.061(4) 0.054(4) 0.029(3) -0.004(3) -0.019(3)
C94 0.079(5) 0.065(4) 0.079(5) 0.044(4) 0.005(4) -0.008(4)
C95 0.078(5) 0.086(5) 0.064(5) 0.050(4) -0.010(4) 0.001(4)
C96 0.058(4) 0.066(4) 0.037(3) 0.031(3) -0.008(3) -0.001(3)
C101 0.060(7) 0.139(13) 0.111(12) -0.025(8) -0.002(8) 0.018(10)
C102 0.058(7) 0.133(12) 0.113(12) -0.033(7) 0.004(7) 0.011(9)
C103 0.127(13) 0.102(11) 0.106(12) 0.029(10) -0.029(10) 0.029(9)
C104 0.063(8) 0.095(10) 0.21(2) 0.030(7) 0.009(11) 0.033(13)
C105 0.151(17) 0.082(10) 0.172(19) 0.023(10) 0.102(14) 0.015(11)
C106 0.074(9) 0.187(18) 0.104(12) -0.027(10) 0.013(8) 0.002(11)

loop_
_atom_type_symbol
_atom_type_description
_atom_type_scat_dispersion_real
_atom_type_scat_dispersion_imag
_atom_type_scat_source
C C 0.0033 0.0016 'International Tables Vol C Tables 4.2.6.8 and 6.1.1.4'
H H 0.0000 0.0000 'International Tables Vol C Tables 4.2.6.8 and 6.1.1.4'
N N 0.0061 0.0033 'International Tables Vol C Tables 4.2.6.8 and 6.1.1.4'
O O 0.0106 0.0060 'International Tables Vol C Tables 4.2.6.8 and 6.1.1.4'
P P 0.1023 0.0942 'International Tables Vol C Tables 4.2.6.8 and 6.1.1.4'
Si Si 0.0817 0.0704 'International Tables Vol C Tables 4.2.6.8 and 6.1.1.4'
Mo Mo -1.6832 0.6857 'International Tables Vol C Tables 4.2.6.8 and 6.1.1.4'

loop_
_geom_angle_atom_site_label_1
_geom_angle_atom_site_label_2
_geom_angle_atom_site_label_3
_geom_angle
N3 Mo1 N1 174.95(15)
N3 Mo1 P1 86.59(12)
N1 Mo1 P1 92.12(11)
N3 Mo1 P2 83.99(11)
N1 Mo1 P2 91.22(11)
P1 Mo1 P2 93.63(4)
N3 Mo1 P3 97.83(10)
N1 Mo1 P3 87.16(10)
P1 Mo1 P3 96.52(4)
P2 Mo1 P3 169.78(4)
N3 Mo1 P4 93.01(11)
N1 Mo1 P4 89.57(11)
P1 Mo1 P4 163.94(4)
P2 Mo1 P4 102.30(4)
P3 Mo1 P4 67.61(4)
N2 N1 Mo1 179.3(4)
N4 N3 Mo1 175.4(4)
P1 C1 Si1 121.9(2)
P1 C1 H1A 106.9
Si1 C1 H1A 106.9
P1 C1 H1B 106.9
Si1 C1 H1B 106.9
H1A C1 H1B 106.7
C21 P1 C1 104.7(2)
C21 P1 C11 100.3(2)
C1 P1 C11 96.5(2)
C21 P1 Mo1 118.99(15)
C1 P1 Mo1 116.36(16)
C11 P1 Mo1 116.60(15)
P2 C2 Si1 119.0(2)
P2 C2 H2A 107.6
Si1 C2 H2A 107.6
P2 C2 H2B 107.6
Si1 C2 H2B 107.6
H2A C2 H2B 107.0
C2 P2 C31 99.7(2)
C2 P2 C41 100.4(2)
C31 P2 C41 100.5(2)
C2 P2 Mo1 114.86(15)
C31 P2 Mo1 121.30(15)
C41 P2 Mo1 116.60(14)
C3 O1 Si1 126.0(3)
O1 C3 C4 109.4(5)
O1 C3 H3A 109.8
C4 C3 H3A 109.8
O1 C3 H3B 109.8
C4 C3 H3B 109.8
H3A C3 H3B 108.2
C3 C4 H4A 109.5
C3 C4 H4B 109.5
H4A C4 H4B 109.5
C3 C4 H4C 109.5
H4A C4 H4C 109.5
H4B C4 H4C 109.5
C5' O2 C5 38.7(19)
C5' O2 Si1 147.5(15)
C5 O2 Si1 125.5(5)
O2 C5 C6 118.4(9)
O2 C5 H5A 107.7
C6 C5 H5A 107.7
O2 C5 H5B 107.7
C6 C5 H5B 107.7
H5A C5 H5B 107.1
C5 C6 H6A 109.5
C5 C6 H6B 109.5
H6A C6 H6B 109.5
C5 C6 H6C 109.5
H6A C6 H6C 109.5
H6B C6 H6C 109.5
O2 C5' C6' 105(2)
O2 C5' H5C 110.7
C6' C5' H5C 110.7
O2 C5' H5D 110.7
C6' C5' H5D 110.7
H5C C5' H5D 108.8
C5' C6' H6D 109.5
C5' C6' H6E 109.5
H6D C6' H6E 109.5
C5' C6' H6F 109.5
H6D C6' H6F 109.5
H6E C6' H6F 109.5
O1 Si1 O2 106.6(2)
O1 Si1 C2 114.6(2)
O2 Si1 C2 106.9(2)
O1 Si1 C1 108.3(2)
O2 Si1 C1 108.3(2)
C2 Si1 C1 112.0(2)
C12 C11 C16 118.5(4)
C12 C11 P1 118.2(4)
C16 C11 P1 123.4(4)
C13 C12 C11 121.2(5)
C13 C12 H12 119.4
C11 C12 H12 119.4
C14 C13 C12 120.2(5)
C14 C13 H13 119.9
C12 C13 H13 119.9
C15 C14 C13 119.3(5)
C15 C14 H14 120.3
C13 C14 H14 120.3
C14 C15 C16 121.1(6)
C14 C15 H15 119.5
C16 C15 H15 119.5
C11 C16 C15 119.8(5)
C11 C16 H16 120.1
C15 C16 H16 120.1
C26 C21 C22 118.0(4)
C26 C21 P1 124.2(4)
C22 C21 P1 117.8(3)
C23 C22 C21 121.7(5)
C23 C22 H22 119.2
C21 C22 H22 119.2
C22 C23 C24 119.9(5)
C22 C23 H23 120.1
C24 C23 H23 120.1
C25 C24 C23 119.4(5)
C25 C24 H24 120.3
C23 C24 H24 120.3
C24 C25 C26 120.8(6)
C24 C25 H25 119.6
C26 C25 H25 119.6
C21 C26 C25 120.3(5)
C21 C26 H26 119.9
C25 C26 H26 119.9
C32 C31 C36 117.8(4)
C32 C31 P2 120.0(3)
C36 C31 P2 121.9(3)
C33 C32 C31 121.1(5)
C33 C32 H32 119.4
C31 C32 H32 119.4
C34 C33 C32 120.1(5)
C34 C33 H33 119.9
C32 C33 H33 119.9
C33 C34 C35 120.2(4)
C33 C34 H34 119.9
C35 C34 H34 119.9
C34 C35 C36 120.0(5)
C34 C35 H35 120.0
C36 C35 H35 120.0
C35 C36 C31 120.7(5)
C35 C36 H36 119.6
C31 C36 H36 119.6
C42 C41 C46 117.6(4)
C42 C41 P2 118.6(4)
C46 C41 P2 123.8(4)
C41 C42 C43 120.9(5)
C41 C42 H42 119.5
C43 C42 H42 119.5
C44 C43 C42 120.8(6)
C44 C43 H43 119.6
C42 C43 H43 119.6
C43 C44 C45 119.2(5)
C43 C44 H44 120.4
C45 C44 H44 120.4
C44 C45 C46 120.5(5)
C44 C45 H45 119.7
C46 C45 H45 119.7
C45 C46 C41 120.9(5)
C45 C46 H46 119.6
C41 C46 H46 119.6
C61 P3 C71 102.3(2)
C61 P3 C51 107.7(2)
C71 P3 C51 100.3(2)
C61 P3 Mo1 118.75(14)
C71 P3 Mo1 128.81(14)
C51 P3 Mo1 95.22(14)
C91 P4 C81 101.8(2)
C91 P4 C51 107.2(2)
C81 P4 C51 101.1(2)
C91 P4 Mo1 117.41(17)
C81 P4 Mo1 130.77(16)
C51 P4 Mo1 94.80(14)
P3 C51 P4 96.4(2)
P3 C51 H51A 112.5
P4 C51 H51A 112.5
P3 C51 H51B 112.5
P4 C51 H51B 112.5
H51A C51 H51B 110.0
C62 C61 C66 118.2(4)
C62 C61 P3 119.6(3)
C66 C61 P3 121.1(4)
C63 C62 C61 120.4(5)
C63 C62 H62 119.8
C61 C62 H62 119.8
C64 C63 C62 120.8(5)
C64 C63 H63 119.6
C62 C63 H63 119.6
C65 C64 C63 119.7(5)
C65 C64 H64 120.2
C63 C64 H64 120.2
C64 C65 C66 120.1(5)
C64 C65 H65 119.9
C66 C65 H65 119.9
C65 C66 C61 120.8(5)
C65 C66 H66 119.6
C61 C66 H66 119.6
C76 C71 C72 118.2(4)
C76 C71 P3 122.6(3)
C72 C71 P3 119.0(3)
C73 C72 C71 120.7(5)
C73 C72 H72 119.7
C71 C72 H72 119.7
C74 C73 C72 120.4(5)
C74 C73 H73 119.8
C72 C73 H73 119.8
C73 C74 C75 119.8(4)
C73 C74 H74 120.1
C75 C74 H74 120.1
C74 C75 C76 120.2(5)
C74 C75 H75 119.9
C76 C75 H75 119.9
C75 C76 C71 120.8(4)
C75 C76 H76 119.6
C71 C76 H76 119.6
C82 C81 C86 118.2(5)
C82 C81 P4 118.2(4)
C86 C81 P4 123.6(4)
C83 C82 C81 121.4(6)
C83 C82 H82 119.3
C81 C82 H82 119.3
C84 C83 C82 119.1(6)
C84 C83 H83 120.4
C82 C83 H83 120.4
C85 C84 C83 120.5(6)
C85 C84 H84 119.7
C83 C84 H84 119.7
C84 C85 C86 120.8(6)
C84 C85 H85 119.6
C86 C85 H85 119.6
C85 C86 C81 120.0(6)
C85 C86 H86 120.0
C81 C86 H86 120.0
C92 C91 C96 117.0(5)
C92 C91 P4 117.8(4)
C96 C91 P4 125.2(4)
C93 C92 C91 122.0(5)
C93 C92 H92 119.0
C91 C92 H92 119.0
C94 C93 C92 119.8(6)
C94 C93 H93 120.1
C92 C93 H93 120.1
C95 C94 C93 119.7(6)
C95 C94 H94 120.1
C93 C94 H94 120.1
C94 C95 C96 120.1(6)
C94 C95 H95 120.0
C96 C95 H95 120.0
C95 C96 C91 121.5(6)
C95 C96 H96 119.3
C91 C96 H96 119.3
C102 C101 C106 123.5(14)
C102 C101 H101 118.2
C106 C101 H101 118.2
C103 C102 C101 118.1(13)
C103 C102 H102 121.0
C101 C102 H102 121.0
C102 C103 C104 119.8(13)
C102 C103 H103 120.1
C104 C103 H103 120.1
C103 C104 C105 120.5(14)
C103 C104 H104 119.7
C105 C104 H104 119.7
C106 C105 C104 119.0(14)
C106 C105 H105 120.5
C104 C105 H105 120.5
C105 C106 C101 118.1(14)
C105 C106 H106 120.9
C101 C106 H106 120.9

loop_
_geom_bond_atom_site_label_1
_geom_bond_atom_site_label_2
_geom_bond_distance
Mo1 N3 2.007(4)
Mo1 N1 2.027(4)
Mo1 P1 2.4485(11)
Mo1 P2 2.4506(11)
Mo1 P3 2.4755(11)
Mo1 P4 2.4801(11)
N1 N2 1.124(5)
N3 N4 1.129(5)
C1 P1 1.840(5)
C1 Si1 1.864(5)
C1 H1A 0.9800
C1 H1B 0.9800
P1 C21 1.839(5)
P1 C11 1.854(5)
C2 P2 1.839(4)
C2 Si1 1.856(5)
C2 H2A 0.9800
C2 H2B 0.9800
P2 C31 1.844(4)
P2 C41 1.853(4)
O1 C3 1.427(6)
O1 Si1 1.624(4)
C3 C4 1.481(9)
C3 H3A 0.9800
C3 H3B 0.9800
C4 H4A 0.9700
C4 H4B 0.9700
C4 H4C 0.9700
O2 C5' 1.372(19)
O2 C5 1.401(9)
O2 Si1 1.637(4)
C5 C6 1.431(11)
C5 H5A 0.9800
C5 H5B 0.9800
C6 H6A 0.9700
C6 H6B 0.9700
C6 H6C 0.9700
C5' C6' 1.46(2)
C5' H5C 0.9800
C5' H5D 0.9800
C6' H6D 0.9700
C6' H6E 0.9700
C6' H6F 0.9700
C11 C12 1.389(6)
C11 C16 1.396(7)
C12 C13 1.386(7)
C12 H12 0.9400
C13 C14 1.383(8)
C13 H13 0.9400
C14 C15 1.373(9)
C14 H14 0.9400
C15 C16 1.398(7)
C15 H15 0.9400
C16 H16 0.9400
C21 C26 1.387(7)
C21 C22 1.394(7)
C22 C23 1.378(7)
C22 H22 0.9400
C23 C24 1.382(9)
C23 H23 0.9400
C24 C25 1.377(9)
C24 H24 0.9400
C25 C26 1.394(8)
C25 H25 0.9400
C26 H26 0.9400
C31 C32 1.399(6)
C31 C36 1.404(6)
C32 C33 1.381(6)
C32 H32 0.9400
C33 C34 1.379(7)
C33 H33 0.9400
C34 C35 1.384(7)
C34 H34 0.9400
C35 C36 1.387(6)
C35 H35 0.9400
C36 H36 0.9400
C41 C42 1.390(7)
C41 C46 1.398(7)
C42 C43 1.391(7)
C42 H42 0.9400
C43 C44 1.371(9)
C43 H43 0.9400
C44 C45 1.376(9)
C44 H44 0.9400
C45 C46 1.391(7)
C45 H45 0.9400
C46 H46 0.9400
P3 C61 1.833(5)
P3 C71 1.842(4)
P3 C51 1.844(4)
P4 C91 1.820(5)
P4 C81 1.834(5)
P4 C51 1.854(4)
C51 H51A 0.9800
C51 H51B 0.9800
C61 C62 1.394(6)
C61 C66 1.399(6)
C62 C63 1.389(7)
C62 H62 0.9400
C63 C64 1.381(8)
C63 H63 0.9400
C64 C65 1.375(8)
C64 H64 0.9400
C65 C66 1.396(7)
C65 H65 0.9400
C66 H66 0.9400
C71 C76 1.390(6)
C71 C72 1.400(6)
C72 C73 1.384(7)
C72 H72 0.9400
C73 C74 1.373(7)
C73 H73 0.9400
C74 C75 1.383(7)
C74 H74 0.9400
C75 C76 1.385(6)
C75 H75 0.9400
C76 H76 0.9400
C81 C82 1.394(7)
C81 C86 1.403(7)
C82 C83 1.392(7)
C82 H82 0.9400
C83 C84 1.384(10)
C83 H83 0.9400
C84 C85 1.369(10)
C84 H84 0.9400
C85 C86 1.390(8)
C85 H85 0.9400
C86 H86 0.9400
C91 C92 1.387(7)
C91 C96 1.391(7)
C92 C93 1.379(8)
C92 H92 0.9400
C93 C94 1.375(9)
C93 H93 0.9400
C94 C95 1.374(10)
C94 H94 0.9400
C95 C96 1.381(8)
C95 H95 0.9400
C96 H96 0.9400
C101 C102 1.330(12)
C101 C106 1.332(12)
C101 H101 0.9400
C102 C103 1.315(12)
C102 H102 0.9400
C103 C104 1.353(12)
C103 H103 0.9400
C104 C105 1.358(13)
C104 H104 0.9400
C105 C106 1.323(13)
C105 H105 0.9400
C106 H106 0.9400
